data_7114591
loop_
_publ_author_name
'Stefan Pelties'
'Dirk Herrmann'
'Bas de Bruin'
'Frantisek Hartl'
'Robert Wolf'

_publ_section_title
;
 Selective P4 activation by an organometallic nickel(I) radical: formation
 of a dinuclear nickel(II) tetraphosphide and related di- and
 trichalcogenides
;
_journal_name_full Chem.Commun.
_journal_page_first 7014
_journal_paper_doi 10.1039/C4CC02601B
_journal_volume 50
_journal_year 2014
_chemical_formula_moiety 'C64 H82 N4 Ni2 P4, 0.5(C4 H8 O)'
_chemical_formula_sum 'C66 H86 N4 Ni2 O0.5 P4'
_chemical_formula_weight 1184.69
_chemical_name_systematic
;
 ?
;
_space_group_crystal_system monoclinic
_space_group_IT_number 14
_space_group_name_Hall '-P 2ybc'
_space_group_name_H-M_alt 'P 1 21/c 1'
_symmetry_space_group_name_Hall '-P 2ybc'
_symmetry_space_group_name_H-M 'P 1 21/c 1'
_atom_sites_solution_hydrogens geom
_atom_sites_solution_primary direct
_atom_sites_solution_secondary difmap
_audit_creation_date 2013-08-20
_audit_creation_method
;
  Olex2 1.2
  (compiled Apr 23 2013 17:59:47, GUI svn.r4466)
;
_cell_angle_alpha 90.00
_cell_angle_beta 91.093(2)
_cell_angle_gamma 90.00
_cell_formula_units_Z 4
_cell_length_a 13.7371(2)
_cell_length_b 23.6940(5)
_cell_length_c 19.4754(3)
_cell_measurement_reflns_used 11884
_cell_measurement_temperature 123.01(10)
_cell_measurement_theta_max 73.5770
_cell_measurement_theta_min 3.7170
_cell_volume 6337.83(19)
_computing_cell_refinement
;
CrysAlisPro, Agilent Technologies,
Version 1.171.36.24 (release 03-12-2012 CrysAlis171 .NET)
(compiled Dec  3 2012,18:21:49)
;
_computing_data_collection
;
CrysAlisPro, Agilent Technologies,
Version 1.171.36.24 (release 03-12-2012 CrysAlis171 .NET)
(compiled Dec  3 2012,18:21:49)
;
_computing_data_reduction
;
CrysAlisPro, Agilent Technologies,
Version 1.171.36.24 (release 03-12-2012 CrysAlis171 .NET)
(compiled Dec  3 2012,18:21:49)
;
_computing_molecular_graphics
;
O. V. Dolomanov, L. J. Bourhis, R. J. Gildea, J. A. K. Howard and H. Puschmann,
OLEX2: a complete structure solution, refinement and analysis program.
J. Appl. Cryst. (2009). 42, 339-341.
;
_computing_publication_material
;
O. V. Dolomanov, L. J. Bourhis, R. J. Gildea, J. A. K. Howard and H. Puschmann,
OLEX2: a complete structure solution, refinement and analysis program.
J. Appl. Cryst. (2009). 42, 339-341.
;
_computing_structure_refinement
;
SHELXL, G.M. Sheldrick, Acta Cryst.
(2008). A64, 112-122
;
_computing_structure_solution
;
SHELXS, G.M. Sheldrick, Acta Cryst.
(2008). A64, 112-122
;
_diffrn_ambient_temperature 123.01(10)
_diffrn_detector_area_resol_mean 10.3546
_diffrn_measured_fraction_theta_full 0.9893
_diffrn_measured_fraction_theta_max 0.9553
_diffrn_measurement_details
;
  1 omega  -59.00   35.00   0.5000    7.0000
omega____ theta____ kappa____ phi______ frames
    -      -41.2064   37.0000  -90.0000 188

  2 omega  -97.00   -2.00   0.5000    7.0000
omega____ theta____ kappa____ phi______ frames
    -      -41.2064  125.0000   90.0000 190

  3 omega   31.00   69.00   0.5000   40.0000
omega____ theta____ kappa____ phi______ frames
    -      106.9800  -30.0000   30.0000 76

  4 omega   47.00  156.00   0.5000   40.0000
omega____ theta____ kappa____ phi______ frames
    -      106.9800   15.0000  -30.0000 218

  5 omega   32.00   77.00   0.5000   40.0000
omega____ theta____ kappa____ phi______ frames
    -      106.9800  -45.0000   60.0000 90

  6 omega   84.00  158.00   0.5000   40.0000
omega____ theta____ kappa____ phi______ frames
    -      106.9800   30.0000 -150.0000 148

  7 omega   29.00   63.00   0.5000   40.0000
omega____ theta____ kappa____ phi______ frames
    -      106.9800  -30.0000   90.0000 68

  8 omega   23.00  109.00   0.5000   40.0000
omega____ theta____ kappa____ phi______ frames
    -      106.9800  -94.0000 -120.0000 172

  9 omega   29.00   69.00   0.5000   40.0000
omega____ theta____ kappa____ phi______ frames
    -      106.9800  -30.0000    0.0000 80

 10 omega -115.00  -12.00   0.5000    7.0000
omega____ theta____ kappa____ phi______ frames
    -      -41.2064  -57.0000  -90.0000 206

 11 omega -120.00  -61.00   0.5000    7.0000
omega____ theta____ kappa____ phi______ frames
    -      -41.2064  -77.0000  150.0000 118
;
_diffrn_measurement_device_type 'SuperNova, Single source at offset), Atlas'
_diffrn_measurement_method '\w scans'
_diffrn_orient_matrix_UB_11 -0.0960033000
_diffrn_orient_matrix_UB_12 0.0113910000
_diffrn_orient_matrix_UB_13 -0.0398166000
_diffrn_orient_matrix_UB_21 -0.0541870000
_diffrn_orient_matrix_UB_22 -0.0395506000
_diffrn_orient_matrix_UB_23 0.0490049000
_diffrn_orient_matrix_UB_31 -0.0208814000
_diffrn_orient_matrix_UB_32 0.0503099000
_diffrn_orient_matrix_UB_33 0.0476717000
_diffrn_radiation_monochromator mirror
_diffrn_radiation_type 'Cu K\a'
_diffrn_radiation_wavelength 1.54178
_diffrn_reflns_av_R_equivalents 0.0367
_diffrn_reflns_av_unetI/netI 0.0402
_diffrn_reflns_limit_h_max 16
_diffrn_reflns_limit_h_min -17
_diffrn_reflns_limit_k_max 28
_diffrn_reflns_limit_k_min -25
_diffrn_reflns_limit_l_max 24
_diffrn_reflns_limit_l_min -22
_diffrn_reflns_number 27288
_diffrn_reflns_theta_full 66.97
_diffrn_reflns_theta_max 73.59
_diffrn_reflns_theta_min 3.22
_diffrn_source 'SuperNova (Cu) X-ray Source'
_exptl_absorpt_coefficient_mu 2.012
_exptl_absorpt_correction_T_max 1.00000
_exptl_absorpt_correction_T_min 0.80032
_exptl_absorpt_correction_type multi-scan
_exptl_absorpt_process_details
;
CrysAlisPro, Agilent Technologies,
Version 1.171.36.24 (release 03-12-2012 CrysAlis171 .NET)
(compiled Dec  3 2012,18:21:49)
Empirical absorption correction using spherical harmonics,
 implemented in SCALE3 ABSPACK scaling algorithm.
;
_exptl_crystal_colour 'clear dark red'
_exptl_crystal_colour_lustre clear
_exptl_crystal_colour_modifier dark
_exptl_crystal_colour_primary red
_exptl_crystal_density_diffrn 1.242
_exptl_crystal_density_method 'not measured'
_exptl_crystal_F_000 2520
_exptl_crystal_size_max 0.2598
_exptl_crystal_size_mid 0.074
_exptl_crystal_size_min 0.0434
_refine_diff_density_max 0.356
_refine_diff_density_min -0.438
_refine_diff_density_rms 0.053
_refine_ls_extinction_method none
_refine_ls_goodness_of_fit_ref 1.017
_refine_ls_hydrogen_treatment mixed
_refine_ls_matrix_type full
_refine_ls_number_parameters 712
_refine_ls_number_reflns 12211
_refine_ls_number_restraints 23
_refine_ls_restrained_S_all 1.020
_refine_ls_R_factor_all 0.0465
_refine_ls_R_factor_gt 0.0366
_refine_ls_shift/su_max 0.003
_refine_ls_shift/su_mean 0.000
_refine_ls_structure_factor_coef Fsqd
_refine_ls_weighting_details 'calc w=1/[\s^2^(Fo^2^)+(0.0511P)^2^+1.5462P] where P=(Fo^2^+2Fc^2^)/3'
_refine_ls_weighting_scheme calc
_refine_ls_wR_factor_gt 0.0925
_refine_ls_wR_factor_ref 0.0995
_reflns_number_gt 10235
_reflns_number_total 12211
_reflns_threshold_expression >2\s(I)
_cod_data_source_file c4cc02601b2.cif
_cod_data_source_block mp21c
_cod_original_formula_sum 'C66 H86 N4 Ni2 O0.50 P4'
_cod_database_code 7114591
_chemical_oxdiff_formula 'C64 H84 N4 Ni2 P4'
_reflns_odcompleteness_completeness 98.93
_reflns_odcompleteness_iscentric 1
_reflns_odcompleteness_theta 66.97
_olex2_refinement_description
;
1. Others
 Fixed Sof: O1(0.5) C101(0.5) H10A(0.5) H10B(0.5) C102(0.5) H10C(0.5)
 H10D(0.5) C103(0.5) H10E(0.5) H10F(0.5) C104(0.5) H10G(0.5) H10H(0.5)
 Fixed Uiso: H2(0.029) H3(0.029) H4(0.038) H5(0.04) H6(0.043) H7(0.043)
 H8(0.039) H11(0.029) H12(0.033) H13(0.033) H15(0.028) H16A(0.056) H16B(0.056)
 H16C(0.056) H17A(0.049) H17B(0.049) H17C(0.049) H18(0.034) H19A(0.065)
 H19B(0.065) H19C(0.065) H20A(0.062) H20B(0.062) H20C(0.062) H23(0.045)
 H24(0.05) H25(0.041) H27(0.037) H28A(0.06) H28B(0.06) H28C(0.06) H29A(0.061)
 H29B(0.061) H29C(0.061) H30(0.032) H31A(0.056) H31B(0.056) H31C(0.056)
 H32A(0.053) H32B(0.053) H32C(0.053) H34(0.034) H35(0.033) H36(0.053)
 H37(0.049) H38(0.046) H39(0.049) H40(0.055) H43(0.038) H44(0.04) H45(0.035)
 H47(0.036) H48A(0.069) H48B(0.069) H48C(0.069) H49A(0.078) H49B(0.078)
 H49C(0.078) H50(0.037) H51A(0.072) H51B(0.072) H51C(0.072) H52A(0.073)
 H52B(0.073) H52C(0.073) H55(0.035) H56(0.039) H57(0.038) H59(0.031)
 H60A(0.049) H60B(0.049) H60C(0.049) H61A(0.051) H61B(0.051) H61C(0.051)
 H62(0.041) H63A(0.078) H63B(0.078) H63C(0.078) H64A(0.093) H64B(0.093)
 H64C(0.093) H10A(0.105) H10B(0.105) H10C(0.156) H10D(0.156) H10E(0.14)
 H10F(0.14) H10G(0.105) H10H(0.105)
 Fixed X: H2(-0.0287) H3(-0.0591) H4(0.1136) H5(0.1053) H6(0.1985) H7(0.2632)
 H8(0.2243) H11(0.0359) H12(0.1907) H13(0.2669) H15(-0.1003) H16A(-0.2207)
 H16B(-0.1397) H16C(-0.1463) H17A(-0.1693) H17B(-0.0608) H17C(-0.0881)
 H18(0.1795) H19A(0.3471) H19B(0.352) H19C(0.3283) H20A(0.2289) H20B(0.1293)
 H20C(0.226) H23(-0.1372) H24(0.0114) H25(0.1531) H27(-0.1798) H28A(-0.3221)
 H28B(-0.2691) H28C(-0.2375) H29A(-0.2882) H29B(-0.1812) H29C(-0.2311)
 H30(0.1812) H31A(0.2493) H31B(0.1909) H31C(0.1353) H32A(0.3334) H32B(0.2773)
 H32C(0.2834) H34(-0.6336) H35(-0.6112) H36(-0.1281) H37(-0.1879) H38(-0.3538)
 H39(-0.396) H40(-0.2521) H43(-0.4) H44(-0.4953) H45(-0.5893) H47(-0.3692)
 H48A(-0.2402) H48B(-0.2403) H48C(-0.2804) H49A(-0.3921) H49B(-0.4415) H49C(-
 0.4919) H50(-0.5879) H51A(-0.635) H51B(-0.6171) H51C(-0.5293) H52A(-0.7546)
 H52B(-0.7288) H52C(-0.744) H55(-0.3518) H56(-0.3555) H57(-0.4192) H59(-0.4098)
 H60A(-0.32) H60B(-0.3126) H60C(-0.2598) H61A(-0.4974) H61B(-0.5558) H61C(-
 0.4986) H62(-0.4916) H63A(-0.3893) H63B(-0.468) H63C(-0.4894) H64A(-0.6411)
 H64B(-0.6207) H64C(-0.6359) H10A(-0.0619) H10B(0.0503) H10C(-0.0191)
 H10D(0.0816) H10E(-0.0019) H10F(-0.1022) H10G(-0.0882) H10H(0.0128)
 Fixed Y: H2(0.2623) H3(0.3337) H4(0.1215) H5(0.0544) H6(0.0964) H7(0.1901)
 H8(0.2011) H11(0.0343) H12(0.0445) H13(0.1313) H15(0.1397) H16A(0.1085)
 H16B(0.0828) H16C(0.1483) H17A(0.0516) H17B(0.0528) H17C(0.022) H18(0.2546)
 H19A(0.2651) H19B(0.2049) H19C(0.2115) H20A(0.2962) H20B(0.2648) H20C(0.237)
 H23(0.3582) H24(0.3817) H25(0.3634) H27(0.2796) H28A(0.2802) H28B(0.3148)
 H28C(0.2525) H29A(0.3555) H29B(0.3747) H29C(0.3915) H30(0.2788) H31A(0.3549)
 H31B(0.3974) H31C(0.3566) H32A(0.3128) H32B(0.2888) H32C(0.3542) H34(0.1566)
 H35(0.1112) H36(0.0274) H37(0.0875) H38(0.0548) H39(-0.0266) H40(-0.0477)
 H43(0.2163) H44(0.1629) H45(0.09) H47(0.1936) H48A(0.2499) H48B(0.192)
 H48C(0.2463) H49A(0.2917) H49B(0.289) H49C(0.2604) H50(0.0417) H51A(-0.0336)
 H51B(0.0035) H51C(-0.014) H52A(0.0318) H52B(0.0954) H52C(0.0733) H55(0.0593)
 H56(-0.0375) H57(-0.0803) H59(0.1573) H60A(0.2036) H60B(0.1474) H60C(0.1527)
 H61A(0.2011) H61B(0.1493) H61C(0.1442) H62(-0.0126) H63A(-0.0914) H63B(-
 0.1208) H63C(-0.1095) H64A(-0.0589) H64B(-0.0638) H64C(-0.0043) H10A(0.5381)
 H10B(0.5393) H10C(0.4459) H10D(0.4625) H10E(0.4517) H10F(0.4656) H10G(0.5528)
 H10H(0.5393)
 Fixed Z: H2(-0.1127) H3(-0.0251) H4(0.2272) H5(0.127) H6(0.0317) H7(0.0721)
 H8(0.1965) H11(-0.1057) H12(-0.1468) H13(-0.1433) H15(-0.0181) H16A(-0.0972)
 H16B(-0.1434) H16C(-0.1332) H17A(0.0042) H17B(0.0306) H17C(-0.0383) H18(-
 0.0588) H19A(-0.0753) H19B(-0.1084) H19C(-0.0304) H20A(-0.1623) H20B(-0.1734)
 H20C(-0.1983) H23(0.2259) H24(0.2743) H25(0.2167) H27(0.0728) H28A(0.1374)
 H28B(0.1956) H28C(0.1807) H29A(0.0539) H29B(0.0401) H29C(0.1088) H30(0.0723)
 H31A(0.0122) H31B(0.0574) H31C(0.0068) H32A(0.1088) H32B(0.1717) H32C(0.1602)
 H34(0.2655) H35(0.1536) H36(0.3044) H37(0.4018) H38(0.4309) H39(0.353)
 H40(0.2812) H43(0.4792) H44(0.5504) H45(0.5065) H47(0.2995) H48A(0.3403)
 H48B(0.3793) H48C(0.415) H49A(0.2969) H49B(0.3687) H49C(0.3047) H50(0.3324)
 H51A(0.4019) H51B(0.4677) H51C(0.422) H52A(0.3545) H52B(0.3419) H52C(0.4169)
 H55(-0.0131) H56(-0.0045) H57(0.0909) H59(0.1189) H60A(0.0348) H60B(-0.0073)
 H60C(0.0645) H61A(0.0282) H61B(0.0557) H61C(-0.0129) H62(0.2436) H63A(0.232)
 H63B(0.1849) H63C(0.2624) H64A(0.2268) H64B(0.148) H64C(0.1815) H10A(-0.0746)
 H10B(-0.0911) H10C(-0.0587) H10D(-0.0236) H10E(0.0722) H10F(0.035)
 H10G(0.0674) H10H(0.1028)
;

loop_
_space_group_symop_id
_space_group_symop_operation_xyz
1 'x, y, z'
2 '-x, y+1/2, -z+1/2'
3 '-x, -y, -z'
4 'x, -y-1/2, z-1/2'

loop_
_atom_site_label
_atom_site_type_symbol
_atom_site_fract_x
_atom_site_fract_y
_atom_site_fract_z
_atom_site_U_iso_or_equiv
_atom_site_adp_type
_atom_site_occupancy
_atom_site_symmetry_multiplicity
_atom_site_calc_flag
_atom_site_refinement_flags
_atom_site_disorder_assembly
_atom_site_disorder_group
C1 C 0.03228(12) 0.22166(7) 0.03710(9) 0.0185(3) Uani 1 1 d . . .
N1 N 0.02413(11) 0.21256(6) -0.03216(8) 0.0198(3) Uani 1 1 d . . .
P1 P -0.07889(3) 0.16852(2) 0.14136(3) 0.02581(11) Uani 1 1 d . . .
Ni1 Ni 0.07311(2) 0.170006(13) 0.106100(15) 0.01957(8) Uani 1 1 d . . .
C2 C -0.01588(14) 0.25898(8) -0.06585(10) 0.0238(4) Uani 1 1 d . . .
H2 H -0.0287 0.2623 -0.1127 0.029 Uiso 1 1 calc R . .
N2 N -0.00248(11) 0.27545(6) 0.04478(8) 0.0204(3) Uani 1 1 d . . .
P2 P -0.24053(3) 0.12331(2) 0.21664(3) 0.02538(11) Uani 1 1 d . . .
Ni2 Ni -0.31049(2) 0.065054(13) 0.289336(16) 0.02073(8) Uani 1 1 d . . .
C3 C -0.03247(14) 0.29810(8) -0.01785(10) 0.0243(4) Uani 1 1 d . . .
H3 H -0.0591 0.3337 -0.0251 0.029 Uiso 1 1 calc R . .
N3 N -0.49858(11) 0.12226(7) 0.29214(8) 0.0218(3) Uani 1 1 d . . .
P3 P -0.08982(4) 0.14537(2) 0.25211(3) 0.02911(11) Uani 1 1 d . . .
C4 C 0.14427(15) 0.12635(9) 0.18538(11) 0.0320(4) Uani 1 1 d . . .
H4 H 0.1136 0.1215 0.2272 0.038 Uiso 1 1 calc R . .
N4 N -0.47853(11) 0.08354(6) 0.19412(8) 0.0209(3) Uani 1 1 d . . .
P4 P -0.11098(4) 0.08123(2) 0.17408(3) 0.02928(11) Uani 1 1 d . . .
C5 C 0.13827(15) 0.08872(9) 0.12822(12) 0.0336(5) Uani 1 1 d . . .
H5 H 0.1053 0.0544 0.1270 0.040 Uiso 1 1 calc R . .
C6 C 0.19014(16) 0.11213(10) 0.07495(11) 0.0356(5) Uani 1 1 d . . .
H6 H 0.1985 0.0964 0.0317 0.043 Uiso 1 1 calc R . .
C7 C 0.22821(14) 0.16467(10) 0.09838(12) 0.0358(5) Uani 1 1 d . . .
H7 H 0.2632 0.1901 0.0721 0.043 Uiso 1 1 calc R . .
C8 C 0.20424(15) 0.17184(9) 0.16777(11) 0.0323(5) Uani 1 1 d . . .
H8 H 0.2243 0.2011 0.1965 0.039 Uiso 1 1 calc R . .
C9 C 0.06847(13) 0.16554(8) -0.06697(9) 0.0206(3) Uani 1 1 d . . .
C10 C 0.01827(13) 0.11423(8) -0.07177(9) 0.0209(3) Uani 1 1 d . . .
C11 C 0.06668(14) 0.06916(8) -0.10233(9) 0.0241(4) Uani 1 1 d . . .
H11 H 0.0359 0.0343 -0.1057 0.029 Uiso 1 1 calc R . .
C12 C 0.15927(15) 0.07528(9) -0.12765(10) 0.0276(4) Uani 1 1 d . . .
H12 H 0.1907 0.0445 -0.1468 0.033 Uiso 1 1 calc R . .
C13 C 0.20545(14) 0.12733(9) -0.12466(10) 0.0273(4) Uani 1 1 d . . .
H13 H 0.2669 0.1313 -0.1433 0.033 Uiso 1 1 calc R . .
C14 C 0.16126(13) 0.17377(8) -0.09425(9) 0.0233(4) Uani 1 1 d . . .
C15 C -0.08601(13) 0.10814(8) -0.04876(10) 0.0231(4) Uani 1 1 d . . .
H15 H -0.1003 0.1397 -0.0181 0.028 Uiso 1 1 calc R . .
C16 C -0.15459(15) 0.11233(11) -0.11147(11) 0.0375(5) Uani 1 1 d . . .
H16A H -0.2207 0.1085 -0.0972 0.056 Uiso 1 1 calc R . .
H16B H -0.1397 0.0828 -0.1434 0.056 Uiso 1 1 calc R . .
H16C H -0.1463 0.1483 -0.1332 0.056 Uiso 1 1 calc R . .
C17 C -0.10260(16) 0.05359(9) -0.00945(11) 0.0325(4) Uani 1 1 d . . .
H17A H -0.1693 0.0516 0.0042 0.049 Uiso 1 1 calc R . .
H17B H -0.0608 0.0528 0.0306 0.049 Uiso 1 1 calc R . .
H17C H -0.0881 0.0220 -0.0383 0.049 Uiso 1 1 calc R . .
C18 C 0.21093(14) 0.23113(9) -0.09342(10) 0.0284(4) Uani 1 1 d . . .
H18 H 0.1795 0.2546 -0.0588 0.034 Uiso 1 1 calc R . .
C19 C 0.31973(16) 0.22786(12) -0.07518(13) 0.0433(6) Uani 1 1 d . . .
H19A H 0.3471 0.2651 -0.0753 0.065 Uiso 1 1 calc R . .
H19B H 0.3520 0.2049 -0.1084 0.065 Uiso 1 1 calc R . .
H19C H 0.3283 0.2115 -0.0304 0.065 Uiso 1 1 calc R . .
C20 C 0.19752(19) 0.25999(10) -0.16338(12) 0.0411(5) Uani 1 1 d . . .
H20A H 0.2289 0.2962 -0.1623 0.062 Uiso 1 1 calc R . .
H20B H 0.1293 0.2648 -0.1734 0.062 Uiso 1 1 calc R . .
H20C H 0.2260 0.2370 -0.1983 0.062 Uiso 1 1 calc R . .
C21 C 0.00034(13) 0.30663(8) 0.10872(10) 0.0224(4) Uani 1 1 d . . .
C22 C -0.08694(14) 0.31993(8) 0.14083(10) 0.0267(4) Uani 1 1 d . . .
C23 C -0.08043(17) 0.34885(10) 0.20323(12) 0.0377(5) Uani 1 1 d . . .
H23 H -0.1372 0.3582 0.2259 0.045 Uiso 1 1 calc R . .
C24 C 0.00859(18) 0.36381(11) 0.23188(12) 0.0418(5) Uani 1 1 d . . .
H24 H 0.0114 0.3817 0.2743 0.050 Uiso 1 1 calc R . .
C25 C 0.09378(16) 0.35216(10) 0.19749(11) 0.0338(5) Uani 1 1 d . . .
H25 H 0.1531 0.3634 0.2167 0.041 Uiso 1 1 calc R . .
C26 C 0.09226(14) 0.32397(8) 0.13492(10) 0.0245(4) Uani 1 1 d . . .
C27 C -0.18696(14) 0.30831(9) 0.10849(11) 0.0305(4) Uani 1 1 d . . .
H27 H -0.1798 0.2796 0.0728 0.037 Uiso 1 1 calc R . .
C28 C -0.26079(16) 0.28694(10) 0.16037(13) 0.0397(5) Uani 1 1 d . . .
H28A H -0.3221 0.2802 0.1374 0.060 Uiso 1 1 calc R . .
H28B H -0.2691 0.3148 0.1956 0.060 Uiso 1 1 calc R . .
H28C H -0.2375 0.2525 0.1807 0.060 Uiso 1 1 calc R . .
C29 C -0.22546(17) 0.36257(10) 0.07467(13) 0.0408(5) Uani 1 1 d . . .
H29A H -0.2882 0.3555 0.0539 0.061 Uiso 1 1 calc R . .
H29B H -0.1812 0.3747 0.0401 0.061 Uiso 1 1 calc R . .
H29C H -0.2311 0.3915 0.1088 0.061 Uiso 1 1 calc R . .
C30 C 0.18464(14) 0.31601(8) 0.09421(10) 0.0264(4) Uani 1 1 d . . .
H30 H 0.1812 0.2788 0.0723 0.032 Uiso 1 1 calc R . .
C31 C 0.19060(16) 0.36036(10) 0.03734(12) 0.0376(5) Uani 1 1 d . . .
H31A H 0.2493 0.3549 0.0122 0.056 Uiso 1 1 calc R . .
H31B H 0.1909 0.3974 0.0574 0.056 Uiso 1 1 calc R . .
H31C H 0.1353 0.3566 0.0068 0.056 Uiso 1 1 calc R . .
C32 C 0.27840(15) 0.31816(10) 0.13779(12) 0.0351(5) Uani 1 1 d . . .
H32A H 0.3334 0.3128 0.1088 0.053 Uiso 1 1 calc R . .
H32B H 0.2773 0.2888 0.1717 0.053 Uiso 1 1 calc R . .
H32C H 0.2834 0.3542 0.1602 0.053 Uiso 1 1 calc R . .
C33 C -0.43377(13) 0.09013(7) 0.25692(9) 0.0197(3) Uani 1 1 d . . .
C34 C -0.58051(14) 0.13509(9) 0.25231(10) 0.0284(4) Uani 1 1 d . . .
H34 H -0.6336 0.1566 0.2655 0.034 Uiso 1 1 calc R . .
C35 C -0.56803(14) 0.11040(9) 0.19097(10) 0.0278(4) Uani 1 1 d . . .
H35 H -0.6112 0.1112 0.1536 0.033 Uiso 1 1 calc R . .
C36 C -0.18707(17) 0.02319(12) 0.32656(12) 0.0444(6) Uani 1 1 d . . .
H36 H -0.1281 0.0274 0.3044 0.053 Uiso 1 1 calc R . .
C37 C -0.22161(17) 0.05787(11) 0.38100(11) 0.0407(5) Uani 1 1 d . . .
H37 H -0.1879 0.0875 0.4018 0.049 Uiso 1 1 calc R . .
C38 C -0.31414(17) 0.03955(11) 0.39744(11) 0.0380(5) Uani 1 1 d . . .
H38 H -0.3538 0.0548 0.4309 0.046 Uiso 1 1 calc R . .
C39 C -0.33743(18) -0.00694(10) 0.35387(12) 0.0406(5) Uani 1 1 d . . .
H39 H -0.3960 -0.0266 0.3530 0.049 Uiso 1 1 calc R . .
C40 C -0.2574(2) -0.01821(10) 0.31238(13) 0.0459(6) Uani 1 1 d . . .
H40 H -0.2521 -0.0477 0.2812 0.055 Uiso 1 1 calc R . .
C41 C -0.49487(13) 0.13327(8) 0.36487(10) 0.0232(4) Uani 1 1 d . . .
C42 C -0.43677(13) 0.17755(8) 0.39001(10) 0.0254(4) Uani 1 1 d . . .
C43 C -0.43810(15) 0.18747(9) 0.46060(11) 0.0319(4) Uani 1 1 d . . .
H43 H -0.4000 0.2163 0.4792 0.038 Uiso 1 1 calc R . .
C44 C -0.49495(15) 0.15519(10) 0.50358(11) 0.0332(4) Uani 1 1 d . . .
H44 H -0.4953 0.1629 0.5504 0.040 Uiso 1 1 calc R . .
C45 C -0.55144(14) 0.11140(9) 0.47716(10) 0.0294(4) Uani 1 1 d . . .
H45 H -0.5893 0.0900 0.5065 0.035 Uiso 1 1 calc R . .
C46 C -0.55211(13) 0.09907(8) 0.40691(10) 0.0256(4) Uani 1 1 d . . .
C47 C -0.37675(15) 0.21410(9) 0.34275(11) 0.0301(4) Uani 1 1 d . . .
H47 H -0.3692 0.1936 0.2995 0.036 Uiso 1 1 calc R . .
C48 C -0.27493(18) 0.22674(12) 0.37207(14) 0.0458(6) Uani 1 1 d . . .
H48A H -0.2402 0.2499 0.3403 0.069 Uiso 1 1 calc R . .
H48B H -0.2403 0.1920 0.3793 0.069 Uiso 1 1 calc R . .
H48C H -0.2804 0.2463 0.4150 0.069 Uiso 1 1 calc R . .
C49 C -0.4305(2) 0.26885(11) 0.32678(16) 0.0522(7) Uani 1 1 d . . .
H49A H -0.3921 0.2917 0.2969 0.078 Uiso 1 1 calc R . .
H49B H -0.4415 0.2890 0.3687 0.078 Uiso 1 1 calc R . .
H49C H -0.4919 0.2604 0.3047 0.078 Uiso 1 1 calc R . .
C50 C -0.61103(15) 0.04975(9) 0.37865(11) 0.0308(4) Uani 1 1 d . . .
H50 H -0.5879 0.0417 0.3324 0.037 Uiso 1 1 calc R . .
C51 C -0.5968(2) -0.00350(11) 0.42153(14) 0.0482(6) Uani 1 1 d . . .
H51A H -0.6350 -0.0336 0.4019 0.072 Uiso 1 1 calc R . .
H51B H -0.6171 0.0035 0.4677 0.072 Uiso 1 1 calc R . .
H51C H -0.5293 -0.0140 0.4220 0.072 Uiso 1 1 calc R . .
C52 C -0.71979(17) 0.06391(12) 0.37239(15) 0.0484(6) Uani 1 1 d . . .
H52A H -0.7546 0.0318 0.3545 0.073 Uiso 1 1 calc R . .
H52B H -0.7288 0.0954 0.3419 0.073 Uiso 1 1 calc R . .
H52C H -0.7440 0.0733 0.4169 0.073 Uiso 1 1 calc R . .
C53 C -0.44282(13) 0.04964(8) 0.13826(10) 0.0227(4) Uani 1 1 d . . .
C54 C -0.40726(13) 0.07690(8) 0.08001(10) 0.0240(4) Uani 1 1 d . . .
C55 C -0.37550(14) 0.04267(9) 0.02640(10) 0.0288(4) Uani 1 1 d . . .
H55 H -0.3518 0.0593 -0.0131 0.035 Uiso 1 1 calc R . .
C56 C -0.37873(15) -0.01548(9) 0.03113(11) 0.0322(4) Uani 1 1 d . . .
H56 H -0.3555 -0.0375 -0.0045 0.039 Uiso 1 1 calc R . .
C57 C -0.41646(15) -0.04108(9) 0.08874(11) 0.0318(4) Uani 1 1 d . . .
H57 H -0.4192 -0.0803 0.0909 0.038 Uiso 1 1 calc R . .
C58 C -0.45034(14) -0.00937(8) 0.14345(10) 0.0262(4) Uani 1 1 d . . .
C59 C -0.40753(14) 0.14089(8) 0.07276(10) 0.0260(4) Uani 1 1 d . . .
H59 H -0.4098 0.1573 0.1189 0.031 Uiso 1 1 calc R . .
C60 C -0.31653(15) 0.16323(10) 0.03796(11) 0.0326(4) Uani 1 1 d . . .
H60A H -0.3200 0.2036 0.0348 0.049 Uiso 1 1 calc R . .
H60B H -0.3126 0.1474 -0.0073 0.049 Uiso 1 1 calc R . .
H60C H -0.2598 0.1527 0.0645 0.049 Uiso 1 1 calc R . .
C61 C -0.49838(15) 0.16076(9) 0.03213(12) 0.0337(5) Uani 1 1 d . . .
H61A H -0.4974 0.2011 0.0282 0.051 Uiso 1 1 calc R . .
H61B H -0.5558 0.1493 0.0557 0.051 Uiso 1 1 calc R . .
H61C H -0.4986 0.1442 -0.0129 0.051 Uiso 1 1 calc R . .
C62 C -0.50065(17) -0.03731(9) 0.20362(12) 0.0344(5) Uani 1 1 d . . .
H62 H -0.4916 -0.0126 0.2436 0.041 Uiso 1 1 calc R . .
C63 C -0.4578(2) -0.09516(10) 0.22249(14) 0.0522(7) Uani 1 1 d . . .
H63A H -0.3893 -0.0914 0.2320 0.078 Uiso 1 1 calc R . .
H63B H -0.4680 -0.1208 0.1849 0.078 Uiso 1 1 calc R . .
H63C H -0.4894 -0.1095 0.2624 0.078 Uiso 1 1 calc R . .
C64 C -0.6097(2) -0.04144(15) 0.18858(16) 0.0620(8) Uani 1 1 d . . .
H64A H -0.6411 -0.0589 0.2268 0.093 Uiso 1 1 calc R . .
H64B H -0.6207 -0.0638 0.1480 0.093 Uiso 1 1 calc R . .
H64C H -0.6359 -0.0043 0.1815 0.093 Uiso 1 1 calc R . .
O1 O 0.0229(3) 0.56776(14) 0.0092(3) 0.0608(11) Uani 0.50 1 d PD A -1
C101 C 0.0031(8) 0.5315(4) -0.0560(6) 0.087(3) Uani 0.50 1 d PDU A -1
H10A H -0.0619 0.5381 -0.0746 0.105 Uiso 0.50 1 calc PR A -1
H10B H 0.0503 0.5393 -0.0911 0.105 Uiso 0.50 1 calc PR A -1
C102 C 0.0136(11) 0.4730(4) -0.0288(6) 0.130(5) Uani 0.50 1 d PDU A -1
H10C H -0.0191 0.4459 -0.0587 0.156 Uiso 0.50 1 calc PR A -1
H10D H 0.0816 0.4625 -0.0236 0.156 Uiso 0.50 1 calc PR A -1
C103 C -0.0342(10) 0.4763(4) 0.0390(6) 0.116(4) Uani 0.50 1 d PDU A -1
H10E H -0.0019 0.4517 0.0722 0.140 Uiso 0.50 1 calc PR A -1
H10F H -0.1022 0.4656 0.0350 0.140 Uiso 0.50 1 calc PR A -1
C104 C -0.0242(5) 0.5369(4) 0.0600(5) 0.088(4) Uani 0.50 1 d PDU A -1
H10G H -0.0882 0.5528 0.0674 0.105 Uiso 0.50 1 calc PR A -1
H10H H 0.0128 0.5393 0.1028 0.105 Uiso 0.50 1 calc PR A -1

loop_
_atom_site_aniso_label
_atom_site_aniso_U_11
_atom_site_aniso_U_22
_atom_site_aniso_U_33
_atom_site_aniso_U_23
_atom_site_aniso_U_13
_atom_site_aniso_U_12
C1 0.0131(7) 0.0189(8) 0.0234(8) -0.0005(7) -0.0028(6) -0.0027(6)
N1 0.0168(7) 0.0197(7) 0.0227(7) 0.0005(6) -0.0031(5) -0.0014(6)
P1 0.0161(2) 0.0293(2) 0.0320(2) 0.0069(2) 0.00009(17) -0.00021(17)
Ni1 0.01451(14) 0.02169(15) 0.02238(15) 0.00151(12) -0.00274(11) 0.00080(11)
C2 0.0236(9) 0.0229(9) 0.0246(9) 0.0031(7) -0.0053(7) -0.0002(7)
N2 0.0170(7) 0.0201(7) 0.0240(7) -0.0008(6) -0.0021(6) -0.0006(6)
P2 0.0173(2) 0.0289(2) 0.0300(2) 0.0084(2) -0.00063(17) -0.00013(18)
Ni2 0.01719(15) 0.02190(15) 0.02305(16) 0.00405(12) -0.00081(11) 0.00266(12)
C3 0.0231(9) 0.0208(8) 0.0288(9) 0.0019(7) -0.0052(7) 0.0000(7)
N3 0.0169(7) 0.0239(7) 0.0246(8) 0.0007(6) -0.0015(6) 0.0028(6)
P3 0.0228(2) 0.0375(3) 0.0271(2) -0.0048(2) 0.00026(18) -0.0062(2)
C4 0.0278(10) 0.0408(11) 0.0273(10) 0.0094(9) -0.0029(8) 0.0113(9)
N4 0.0172(7) 0.0227(7) 0.0227(7) 0.0004(6) -0.0021(6) 0.0010(6)
P4 0.0297(3) 0.0252(2) 0.0332(3) -0.0040(2) 0.0082(2) -0.00406(19)
C5 0.0284(10) 0.0233(9) 0.0487(13) 0.0040(9) -0.0124(9) 0.0047(8)
C6 0.0333(11) 0.0447(12) 0.0286(10) -0.0052(9) -0.0050(8) 0.0224(10)
C7 0.0146(8) 0.0436(12) 0.0493(13) 0.0157(10) 0.0010(8) 0.0070(8)
C8 0.0227(9) 0.0333(10) 0.0402(11) -0.0043(9) -0.0168(8) 0.0043(8)
C9 0.0200(8) 0.0224(8) 0.0192(8) -0.0017(7) -0.0042(6) 0.0007(7)
C10 0.0205(8) 0.0233(8) 0.0187(8) 0.0009(7) -0.0034(6) 0.0008(7)
C11 0.0270(9) 0.0211(8) 0.0240(9) 0.0002(7) -0.0021(7) -0.0001(7)
C12 0.0286(10) 0.0274(9) 0.0269(9) -0.0020(8) -0.0007(7) 0.0076(8)
C13 0.0208(9) 0.0350(10) 0.0261(9) -0.0009(8) 0.0007(7) 0.0015(8)
C14 0.0196(8) 0.0288(9) 0.0214(8) 0.0013(7) -0.0021(7) -0.0011(7)
C15 0.0210(8) 0.0223(8) 0.0259(9) -0.0015(7) -0.0005(7) -0.0025(7)
C16 0.0218(9) 0.0563(14) 0.0343(11) 0.0021(10) -0.0044(8) -0.0009(9)
C17 0.0317(10) 0.0285(10) 0.0375(11) 0.0039(9) 0.0065(9) -0.0052(8)
C18 0.0219(9) 0.0338(10) 0.0295(10) -0.0026(8) 0.0017(7) -0.0070(8)
C19 0.0225(10) 0.0582(15) 0.0492(14) -0.0013(12) -0.0024(9) -0.0122(10)
C20 0.0458(13) 0.0357(11) 0.0417(12) 0.0074(10) -0.0003(10) -0.0111(10)
C21 0.0223(9) 0.0193(8) 0.0254(9) -0.0017(7) -0.0031(7) -0.0016(7)
C22 0.0217(9) 0.0264(9) 0.0317(10) -0.0030(8) -0.0013(7) -0.0001(7)
C23 0.0297(11) 0.0478(13) 0.0358(11) -0.0129(10) 0.0032(9) -0.0005(10)
C24 0.0381(12) 0.0548(14) 0.0326(11) -0.0208(11) -0.0013(9) -0.0041(11)
C25 0.0283(10) 0.0396(11) 0.0331(11) -0.0083(9) -0.0055(8) -0.0068(9)
C26 0.0233(9) 0.0215(8) 0.0286(9) -0.0008(7) -0.0031(7) -0.0025(7)
C27 0.0200(9) 0.0309(10) 0.0405(11) -0.0080(9) -0.0008(8) -0.0005(8)
C28 0.0246(10) 0.0372(11) 0.0577(14) -0.0060(11) 0.0078(9) -0.0006(9)
C29 0.0291(11) 0.0390(12) 0.0538(14) -0.0023(11) -0.0093(10) 0.0045(9)
C30 0.0197(8) 0.0269(9) 0.0325(10) -0.0019(8) -0.0023(7) -0.0055(7)
C31 0.0287(11) 0.0440(12) 0.0401(12) 0.0060(10) -0.0009(9) -0.0097(9)
C32 0.0240(10) 0.0375(11) 0.0435(12) -0.0010(10) -0.0064(9) -0.0055(8)
C33 0.0192(8) 0.0173(8) 0.0224(8) 0.0013(7) 0.0009(6) -0.0021(6)
C34 0.0186(9) 0.0359(10) 0.0305(10) 0.0024(8) -0.0029(7) 0.0074(8)
C35 0.0183(8) 0.0381(11) 0.0269(9) 0.0022(8) -0.0036(7) 0.0029(8)
C36 0.0300(11) 0.0623(16) 0.0411(12) 0.0285(12) 0.0053(9) 0.0203(11)
C37 0.0353(11) 0.0554(14) 0.0307(11) 0.0147(10) -0.0151(9) 0.0019(10)
C38 0.0342(11) 0.0541(14) 0.0257(10) 0.0143(10) 0.0010(8) 0.0135(10)
C39 0.0408(12) 0.0386(12) 0.0425(12) 0.0221(10) 0.0012(10) 0.0003(10)
C40 0.0633(16) 0.0302(11) 0.0444(13) 0.0158(10) 0.0079(11) 0.0216(11)
C41 0.0197(8) 0.0252(9) 0.0245(9) -0.0017(7) -0.0010(7) 0.0057(7)
C42 0.0183(8) 0.0262(9) 0.0316(10) -0.0039(8) -0.0005(7) 0.0051(7)
C43 0.0252(10) 0.0357(11) 0.0346(11) -0.0102(9) -0.0030(8) 0.0041(8)
C44 0.0283(10) 0.0458(12) 0.0253(9) -0.0066(9) -0.0025(8) 0.0080(9)
C45 0.0241(9) 0.0366(11) 0.0275(10) 0.0031(8) 0.0029(7) 0.0059(8)
C46 0.0199(8) 0.0285(9) 0.0284(9) 0.0005(8) 0.0001(7) 0.0049(7)
C47 0.0254(10) 0.0256(9) 0.0396(11) -0.0057(8) 0.0054(8) 0.0003(8)
C48 0.0322(12) 0.0489(14) 0.0566(15) -0.0140(12) 0.0044(10) -0.0139(10)
C49 0.0487(15) 0.0368(13) 0.0719(18) 0.0152(12) 0.0223(13) 0.0124(11)
C50 0.0271(10) 0.0339(10) 0.0316(10) -0.0007(8) 0.0036(8) -0.0032(8)
C51 0.0550(15) 0.0408(13) 0.0489(14) 0.0096(11) 0.0019(12) -0.0138(12)
C52 0.0250(11) 0.0573(15) 0.0630(16) -0.0161(13) -0.0008(10) -0.0056(10)
C53 0.0181(8) 0.0254(9) 0.0243(9) -0.0026(7) -0.0042(7) 0.0004(7)
C54 0.0164(8) 0.0297(9) 0.0256(9) -0.0013(8) -0.0047(7) -0.0004(7)
C55 0.0221(9) 0.0398(11) 0.0245(9) -0.0029(8) -0.0024(7) 0.0008(8)
C56 0.0273(10) 0.0394(11) 0.0298(10) -0.0109(9) -0.0046(8) 0.0062(9)
C57 0.0310(10) 0.0271(10) 0.0370(11) -0.0065(8) -0.0102(8) 0.0020(8)
C58 0.0239(9) 0.0272(9) 0.0271(9) -0.0021(8) -0.0072(7) -0.0019(7)
C59 0.0237(9) 0.0291(9) 0.0250(9) 0.0033(8) -0.0018(7) -0.0010(7)
C60 0.0275(10) 0.0391(11) 0.0312(10) 0.0078(9) -0.0025(8) -0.0053(9)
C61 0.0271(10) 0.0343(11) 0.0395(11) 0.0081(9) -0.0055(8) 0.0001(8)
C62 0.0389(12) 0.0278(10) 0.0365(11) 0.0005(9) -0.0018(9) -0.0087(9)
C63 0.081(2) 0.0264(11) 0.0489(15) 0.0038(10) 0.0048(13) -0.0053(12)
C64 0.0410(15) 0.085(2) 0.0597(17) 0.0142(16) 0.0001(12) -0.0286(15)
O1 0.056(2) 0.0235(17) 0.103(3) -0.0028(19) 0.009(2) -0.0011(16)
C101 0.097(7) 0.050(5) 0.113(6) -0.012(4) -0.063(5) 0.022(4)
C102 0.163(11) 0.062(6) 0.162(10) 0.000(7) -0.087(8) 0.001(7)
C103 0.112(8) 0.046(5) 0.192(11) 0.021(7) 0.019(8) -0.010(6)
C104 0.021(2) 0.082(6) 0.160(9) 0.068(6) 0.009(4) 0.011(3)

loop_
_atom_type_symbol
_atom_type_description
_atom_type_scat_dispersion_real
_atom_type_scat_dispersion_imag
_atom_type_scat_source
C C 0.0181 0.0091 'International Tables Vol C Tables 4.2.6.8 and 6.1.1.4'
H H 0.0000 0.0000 'International Tables Vol C Tables 4.2.6.8 and 6.1.1.4'
N N 0.0311 0.0180 'International Tables Vol C Tables 4.2.6.8 and 6.1.1.4'
P P 0.2955 0.4335 'International Tables Vol C Tables 4.2.6.8 and 6.1.1.4'
Ni Ni -3.0029 0.5091 'International Tables Vol C Tables 4.2.6.8 and 6.1.1.4'
O O 0.0492 0.0322 'International Tables Vol C Tables 4.2.6.8 and 6.1.1.4'

loop_
_exptl_crystal_face_index_h
_exptl_crystal_face_index_k
_exptl_crystal_face_index_l
_exptl_crystal_face_perp_dist
_exptl_oxdiff_crystal_face_indexfrac_h
_exptl_oxdiff_crystal_face_indexfrac_k
_exptl_oxdiff_crystal_face_indexfrac_l
_exptl_oxdiff_crystal_face_x
_exptl_oxdiff_crystal_face_y
_exptl_oxdiff_crystal_face_z
0 12 8 0.0338 0.0023 12.0209 7.9881 -0.1813 -0.0841 0.9855
0 -12 -8 0.0402 -0.0023 -12.0209 -7.9881 0.1813 0.0841 -0.9855
9 -4 1 0.1032 9.0034 -4.0031 1.0114 -0.9502 -0.2800 -0.3412
-8 -1 -5 0.1041 -8.0039 -1.0055 -5.0062 0.9563 0.2281 -0.1221
-2 12 8 0.0557 -1.9986 12.0203 7.9869 0.0108 0.0243 1.0272
-1 10 -10 0.0394 -0.9991 10.0122 -10.0195 0.6089 -0.8329 0.0469
1 -9 10 0.0016 0.9993 -9.0106 10.0182 -0.5975 0.7932 0.0034

loop_
_geom_angle_atom_site_label_1
_geom_angle_atom_site_label_2
_geom_angle_atom_site_label_3
_geom_angle
N1 C1 Ni1 127.94(13)
N1 C1 N2 103.42(14)
N2 C1 Ni1 128.50(13)
C1 N1 C2 111.41(15)
C1 N1 C9 123.84(14)
C2 N1 C9 123.74(15)
Ni1 P1 P3 112.66(2)
Ni1 P1 P4 107.40(3)
P4 P1 P3 58.30(2)
C1 Ni1 P1 87.82(5)
C1 Ni1 C4 166.77(8)
C1 Ni1 C5 146.31(8)
C1 Ni1 C6 114.44(8)
C1 Ni1 C7 105.64(8)
C1 Ni1 C8 128.15(8)
C4 Ni1 P1 101.20(6)
C4 Ni1 C5 39.20(9)
C4 Ni1 C6 64.01(8)
C4 Ni1 C7 64.54(8)
C4 Ni1 C8 38.69(9)
C5 Ni1 P1 108.27(6)
C5 Ni1 C6 36.95(9)
C6 Ni1 P1 140.61(7)
C7 Ni1 P1 165.30(6)
C7 Ni1 C5 63.47(8)
C7 Ni1 C6 38.13(9)
C7 Ni1 C8 38.31(9)
C8 Ni1 P1 127.88(7)
C8 Ni1 C5 64.34(8)
C8 Ni1 C6 63.79(8)
C3 C2 N1 106.83(16)
C1 N2 C3 111.22(15)
C1 N2 C21 124.39(15)
C3 N2 C21 124.14(15)
Ni2 P2 P3 111.10(3)
Ni2 P2 P4 108.72(3)
P4 P2 P3 58.27(2)
C33 Ni2 P2 89.29(5)
C33 Ni2 C36 169.55(10)
C33 Ni2 C37 142.41(9)
C33 Ni2 C38 111.74(8)
C33 Ni2 C39 106.30(8)
C33 Ni2 C40 131.03(10)
C36 Ni2 P2 99.17(7)
C36 Ni2 C37 39.44(10)
C36 Ni2 C38 64.38(9)
C36 Ni2 C39 64.38(9)
C36 Ni2 C40 38.64(11)
C37 Ni2 P2 109.53(7)
C37 Ni2 C38 37.23(9)
C37 Ni2 C39 63.53(10)
C38 Ni2 P2 143.67(7)
C39 Ni2 P2 161.71(7)
C39 Ni2 C38 38.21(10)
C40 Ni2 P2 123.88(7)
C40 Ni2 C37 64.45(10)
C40 Ni2 C38 63.89(9)
C40 Ni2 C39 38.03(10)
C2 C3 N2 107.11(16)
C33 N3 C34 111.75(16)
C33 N3 C41 125.70(15)
C34 N3 C41 121.54(16)
P2 P3 P1 80.66(2)
P4 P3 P1 60.34(2)
P4 P3 P2 60.46(2)
C5 C4 Ni1 73.34(11)
C8 C4 Ni1 72.98(11)
C8 C4 C5 108.34(19)
C33 N4 C35 111.77(15)
C33 N4 C53 125.68(15)
C35 N4 C53 122.40(15)
P1 P4 P2 81.54(2)
P3 P4 P1 61.37(2)
P3 P4 P2 61.27(2)
C4 C5 Ni1 67.46(11)
C6 C5 Ni1 73.21(12)
C6 C5 C4 108.12(19)
C5 C6 Ni1 69.83(12)
C5 C6 C7 107.55(19)
C7 C6 Ni1 68.48(11)
C6 C7 Ni1 73.38(12)
C8 C7 Ni1 70.99(11)
C8 C7 C6 108.8(2)
C4 C8 Ni1 68.33(11)
C4 C8 C7 106.93(19)
C7 C8 Ni1 70.70(11)
C10 C9 N1 119.30(16)
C10 C9 C14 123.03(17)
C14 C9 N1 117.67(16)
C9 C10 C15 122.01(16)
C11 C10 C9 117.02(17)
C11 C10 C15 120.88(17)
C12 C11 C10 121.41(18)
C11 C12 C13 120.14(18)
C12 C13 C14 121.11(18)
C9 C14 C18 122.05(17)
C13 C14 C9 117.19(17)
C13 C14 C18 120.72(17)
C10 C15 C16 109.17(16)
C10 C15 C17 112.40(16)
C17 C15 C16 111.13(17)
C14 C18 C19 113.15(18)
C14 C18 C20 110.07(16)
C19 C18 C20 109.20(18)
C22 C21 N2 119.36(16)
C22 C21 C26 122.72(17)
C26 C21 N2 117.89(17)
C21 C22 C27 123.21(18)
C23 C22 C21 117.28(18)
C23 C22 C27 119.35(19)
C24 C23 C22 121.3(2)
C23 C24 C25 120.2(2)
C24 C25 C26 121.36(19)
C21 C26 C30 121.62(17)
C25 C26 C21 117.04(18)
C25 C26 C30 121.20(17)
C22 C27 C28 112.95(19)
C22 C27 C29 109.04(17)
C28 C27 C29 109.46(18)
C26 C30 C31 110.42(17)
C26 C30 C32 114.13(17)
C32 C30 C31 108.82(17)
N3 C33 Ni2 126.54(13)
N3 C33 N4 103.09(15)
N4 C33 Ni2 130.32(13)
C35 C34 N3 106.60(17)
C34 C35 N4 106.78(16)
C37 C36 Ni2 72.83(12)
C40 C36 Ni2 73.19(13)
C40 C36 C37 108.1(2)
C36 C37 Ni2 67.73(12)
C38 C37 Ni2 73.02(12)
C38 C37 C36 108.1(2)
C37 C38 Ni2 69.75(12)
C37 C38 C39 107.5(2)
C39 C38 Ni2 69.49(12)
C38 C39 Ni2 72.30(13)
C40 C39 Ni2 70.70(13)
C40 C39 C38 108.7(2)
C36 C40 Ni2 68.17(13)
C36 C40 C39 107.4(2)
C39 C40 Ni2 71.26(13)
C42 C41 N3 119.24(17)
C42 C41 C46 123.39(18)
C46 C41 N3 117.36(17)
C41 C42 C47 121.84(18)
C43 C42 C41 116.89(19)
C43 C42 C47 121.25(18)
C44 C43 C42 121.4(2)
C43 C44 C45 120.39(19)
C44 C45 C46 120.8(2)
C41 C46 C50 122.24(18)
C45 C46 C41 117.18(18)
C45 C46 C50 120.56(18)
C42 C47 C48 112.86(19)
C42 C47 C49 110.06(17)
C49 C47 C48 110.2(2)
C46 C50 C51 112.13(18)
C46 C50 C52 111.84(18)
C51 C50 C52 109.8(2)
C54 C53 N4 118.80(17)
C54 C53 C58 122.94(18)
C58 C53 N4 118.17(17)
C53 C54 C59 122.25(17)
C55 C54 C53 117.11(18)
C55 C54 C59 120.56(18)
C56 C55 C54 121.2(2)
C55 C56 C57 120.26(19)
C56 C57 C58 121.3(2)
C53 C58 C62 121.50(18)
C57 C58 C53 117.14(19)
C57 C58 C62 121.18(19)
C54 C59 C60 112.68(17)
C54 C59 C61 110.66(16)
C60 C59 C61 109.16(16)
C58 C62 C63 113.3(2)
C58 C62 C64 109.80(19)
C64 C62 C63 111.1(2)
C104 O1 C101 102.3(7)
C102 C101 O1 102.2(6)
C103 C102 C101 102.9(6)
C102 C103 C104 104.7(5)
O1 C104 C103 110.5(7)

loop_
_geom_bond_atom_site_label_1
_geom_bond_atom_site_label_2
_geom_bond_distance
C1 N1 1.368(2)
C1 Ni1 1.8946(17)
C1 N2 1.370(2)
N1 C2 1.389(2)
N1 C9 1.445(2)
P1 Ni1 2.2107(6)
P1 P3 2.2334(7)
P1 P4 2.2111(7)
Ni1 C4 2.0861(19)
Ni1 C5 2.164(2)
Ni1 C6 2.207(2)
Ni1 C7 2.143(2)
Ni1 C8 2.1463(18)
C2 C3 1.339(3)
N2 C3 1.388(2)
N2 C21 1.448(2)
P2 Ni2 2.2103(6)
P2 P3 2.2320(7)
P2 P4 2.2146(7)
Ni2 C33 1.8918(18)
Ni2 C36 2.083(2)
Ni2 C37 2.150(2)
Ni2 C38 2.192(2)
Ni2 C39 2.155(2)
Ni2 C40 2.148(2)
N3 C33 1.366(2)
N3 C34 1.388(2)
N3 C41 1.440(2)
P3 P4 2.1649(7)
C4 C5 1.427(3)
C4 C8 1.403(3)
N4 C33 1.367(2)
N4 C35 1.385(2)
N4 C53 1.446(2)
C5 C6 1.386(3)
C6 C7 1.422(3)
C7 C8 1.407(3)
C9 C10 1.400(3)
C9 C14 1.404(3)
C10 C11 1.397(3)
C10 C15 1.516(2)
C11 C12 1.381(3)
C12 C13 1.388(3)
C13 C14 1.394(3)
C14 C18 1.521(3)
C15 C16 1.531(3)
C15 C17 1.522(3)
C18 C19 1.532(3)
C18 C20 1.532(3)
C21 C22 1.399(3)
C21 C26 1.414(3)
C22 C23 1.397(3)
C22 C27 1.526(3)
C23 C24 1.381(3)
C24 C25 1.387(3)
C25 C26 1.390(3)
C26 C30 1.521(3)
C27 C28 1.531(3)
C27 C29 1.534(3)
C30 C31 1.530(3)
C30 C32 1.530(3)
C34 C35 1.344(3)
C36 C37 1.430(4)
C36 C40 1.401(4)
C37 C38 1.386(3)
C38 C39 1.423(4)
C39 C40 1.402(4)
C41 C42 1.401(3)
C41 C46 1.403(3)
C42 C43 1.395(3)
C42 C47 1.518(3)
C43 C44 1.386(3)
C44 C45 1.389(3)
C45 C46 1.399(3)
C46 C50 1.519(3)
C47 C48 1.530(3)
C47 C49 1.522(3)
C50 C51 1.523(3)
C50 C52 1.534(3)
C53 C54 1.401(3)
C53 C58 1.406(3)
C54 C55 1.399(3)
C54 C59 1.523(3)
C55 C56 1.382(3)
C56 C57 1.385(3)
C57 C58 1.391(3)
C58 C62 1.523(3)
C59 C60 1.528(3)
C59 C61 1.539(3)
C62 C63 1.534(3)
C62 C64 1.523(3)
O1 C101 1.552(10)
O1 C104 1.399(9)
C101 C102 1.491(8)
C102 C103 1.489(9)
C103 C104 1.497(8)
